data_2014045
loop_
_publ_author_name
'Han, Won Seok'
'Lee, Soon W.'

_publ_section_title
;Azido[1,1'-bis(diphenylphosphino)ferrocene](pentamethylcyclopentadienyl)rhodium(III)
 hexafluorophosphate
;
_journal_issue 4
_journal_name_full 'Acta Crystallographica Section C'
_journal_page_first m189
_journal_page_last m190
_journal_paper_doi 10.1107/S0108270104004779
_journal_volume 60
_journal_year 2004
_chemical_formula_iupac '[Fe Rh (C10 H15) (C17 H14 P)2 (N3)] P F6'
_chemical_formula_moiety 'C44 H43 Fe N3 P2 Rh + , F6 P -'
_chemical_formula_sum 'C44 H43 F6 Fe N3 P3 Rh'
_chemical_formula_weight 979.48
_chemical_name_common
;
Azido[1,1'-
bis(diphenylphosphino)ferrocene](pentamethylcyclopentadienyl)rhodium(III)
hexafluorophosphate
;
_chemical_name_systematic
;
Azido-2\kN-bis[\m-(1\h^5^:2\kP)-diphenylphosphinocyclopentadienyl][2(\h^5^)-
pentamethylcyclopentadienyl]iron(III)rhodium(III) hexafluorophosphate
;
_space_group_IT_number 14
_symmetry_cell_setting monoclinic
_symmetry_space_group_name_Hall '-P 2yn'
_symmetry_space_group_name_H-M 'P 1 21/n 1'
_atom_sites_solution_hydrogens geom
_atom_sites_solution_primary direct
_atom_sites_solution_secondary difmap
_cell_angle_alpha 90.00
_cell_angle_beta 92.669(12)
_cell_angle_gamma 90.00
_cell_formula_units_Z 4
_cell_length_a 14.759(3)
_cell_length_b 17.829(4)
_cell_length_c 15.736(4)
_cell_measurement_reflns_used 26
_cell_measurement_temperature 295(2)
_cell_measurement_theta_max 13.08
_cell_measurement_theta_min 5.12
_cell_volume 4136.3(16)
_computing_cell_refinement XSCANS
_computing_data_collection 'XSCANS (Siemens, 1995)'
_computing_data_reduction 'SHELXTL (Sheldrick, 1997)'
_computing_molecular_graphics SHELXTL
_computing_publication_material SHELXTL
_computing_structure_refinement SHELXTL
_computing_structure_solution SHELXTL
_diffrn_ambient_temperature 295(2)
_diffrn_measured_fraction_theta_full 0.994
_diffrn_measured_fraction_theta_max 0.994
_diffrn_measurement_device 'Siemens P4'
_diffrn_measurement_method \w
_diffrn_radiation_monochromator graphite
_diffrn_radiation_source 'sealed tube'
_diffrn_radiation_type MoK\a
_diffrn_radiation_wavelength 0.71073
_diffrn_reflns_av_R_equivalents 0.0521
_diffrn_reflns_av_sigmaI/netI 0.1219
_diffrn_reflns_limit_h_max 0
_diffrn_reflns_limit_h_min -17
_diffrn_reflns_limit_k_max 21
_diffrn_reflns_limit_k_min 0
_diffrn_reflns_limit_l_max 18
_diffrn_reflns_limit_l_min -18
_diffrn_reflns_number 7547
_diffrn_reflns_theta_full 25.01
_diffrn_reflns_theta_max 25.01
_diffrn_reflns_theta_min 2.17
_diffrn_standards_decay_% 0
_diffrn_standards_interval_count 97
_diffrn_standards_number 3
_exptl_absorpt_coefficient_mu 0.929
_exptl_absorpt_correction_T_max 0.9141
_exptl_absorpt_correction_T_min 0.6983
_exptl_absorpt_correction_type '\y scan'
_exptl_absorpt_process_details '(North et al., 1968)'
_exptl_crystal_colour red
_exptl_crystal_density_diffrn 1.573
_exptl_crystal_density_meas ?
_exptl_crystal_density_method 'not measured'
_exptl_crystal_description block
_exptl_crystal_F_000 1992
_exptl_crystal_size_max 0.26
_exptl_crystal_size_mid 0.24
_exptl_crystal_size_min 0.18
_refine_diff_density_max 0.577
_refine_diff_density_min -0.460
_refine_ls_extinction_method none
_refine_ls_goodness_of_fit_ref 1.008
_refine_ls_hydrogen_treatment constr
_refine_ls_matrix_type full
_refine_ls_number_parameters 523
_refine_ls_number_reflns 7252
_refine_ls_number_restraints 0
_refine_ls_restrained_S_all 1.008
_refine_ls_R_factor_all 0.1448
_refine_ls_R_factor_gt 0.0645
_refine_ls_shift/su_max 0.000
_refine_ls_shift/su_mean 0.000
_refine_ls_structure_factor_coef Fsqd
_refine_ls_weighting_details 'calc w = 1/[\s^2^(Fo^2^)+(0.0584P)^2^+2.6079P] where P=(Fo^2^+2Fc^2^)/3'
_refine_ls_weighting_scheme calc
_refine_ls_wR_factor_gt 0.1255
_refine_ls_wR_factor_ref 0.1588
_reflns_number_gt 3968
_reflns_number_total 7252
_reflns_threshold_expression I>2\s(I)
_cod_data_source_file ob1171.cif
_cod_data_source_block I
_cod_depositor_comments
;
The following automatic conversions were performed:
'_symmetry_cell_setting' value 'Monoclinic' changed to 'monoclinic'
according to '/home/saulius/struct/CIF-dictionaries/cif_core.dic'
dictionary named 'cif_core.dic' version 2.4.1 from 2010-06-29.

Automatic conversion script
Id: cif_fix_enum 1527 2010-12-29 10:47:43Z saulius 

The following automatic conversions were performed:

'_symmetry_cell_setting' value 'Monoclinic' changed to 'monoclinic'
according to /home/saulius/struct/CIF-dictionaries/cif_core.dic
dictionary named 'cif_core.dic' version 2.4.1 from 2010-06-29.

Automatic conversion script
Id: cif_fix_values 1715 2011-07-08 13:25:40Z adriana 

The following automatic conversions were performed:

'_exptl_crystal_density_meas' value 'not measured' was changed to '?'
- the value is perceived as not measured.

Automatic conversion script
Id: cif_fix_values 3008 2015-01-20 13:52:24Z robertas 
;
_cod_original_sg_symbol_H-M 'P 21/n'
_cod_database_code 2014045
_cod_database_fobs_code 2014045

loop_
_symmetry_equiv_pos_as_xyz
'x, y, z'
'-x+1/2, y+1/2, -z+1/2'
'-x, -y, -z'
'x-1/2, -y-1/2, z-1/2'

loop_
_atom_site_label
_atom_site_fract_x
_atom_site_fract_y
_atom_site_fract_z
_atom_site_U_iso_or_equiv
_atom_site_adp_type
_atom_site_calc_flag
_atom_site_refinement_flags
_atom_site_occupancy
_atom_site_disorder_assembly
_atom_site_disorder_group
_atom_site_type_symbol
Rh1 0.41021(4) 0.18591(4) 0.23054(4) 0.03903(19) Uani d . 1 . . Rh
Fe1 0.13159(7) 0.27169(7) 0.24276(7) 0.0423(3) Uani d . 1 . . Fe
P1 0.32248(13) 0.24939(12) 0.12276(12) 0.0373(5) Uani d . 1 . . P
P2 0.34342(13) 0.24491(12) 0.34686(12) 0.0383(5) Uani d . 1 . . P
N1 0.2960(5) 0.1145(5) 0.2281(5) 0.056(2) Uani d . 1 . . N
N2 0.2927(5) 0.0555(5) 0.2514(6) 0.071(3) Uani d . 1 . . N
N3 0.2820(9) -0.0043(6) 0.2774(10) 0.176(7) Uani d . 1 . . N
C1 0.5092(5) 0.1164(6) 0.1645(6) 0.058(3) Uani d . 1 . . C
C2 0.5162(5) 0.0970(6) 0.2534(6) 0.060(3) Uani d . 1 . . C
C3 0.5443(5) 0.1591(6) 0.2995(5) 0.056(2) Uani d . 1 . . C
C4 0.5565(5) 0.2201(5) 0.2414(5) 0.050(2) Uani d . 1 . . C
C5 0.5382(5) 0.1920(6) 0.1582(5) 0.053(2) Uani d . 1 . . C
C6 0.4937(7) 0.0618(6) 0.0931(6) 0.083(3) Uani d . 1 . . C
H6A 0.4742 0.0147 0.1154 0.099 Uiso calc R 1 . . H
H6B 0.5491 0.0547 0.0646 0.099 Uiso calc R 1 . . H
H6C 0.4479 0.0809 0.0536 0.099 Uiso calc R 1 . . H
C7 0.5059(7) 0.0197(6) 0.2866(7) 0.092(4) Uani d . 1 . . C
H7A 0.4856 -0.0129 0.2410 0.110 Uiso calc R 1 . . H
H7B 0.4622 0.0197 0.3299 0.110 Uiso calc R 1 . . H
H7C 0.5632 0.0024 0.3103 0.110 Uiso calc R 1 . . H
C8 0.5764(6) 0.1613(6) 0.3921(5) 0.069(3) Uani d . 1 . . C
H8A 0.5916 0.2120 0.4079 0.083 Uiso calc R 1 . . H
H8B 0.6289 0.1300 0.4006 0.083 Uiso calc R 1 . . H
H8C 0.5290 0.1435 0.4266 0.083 Uiso calc R 1 . . H
C9 0.6029(5) 0.2931(5) 0.2638(5) 0.064(3) Uani d . 1 . . C
H9A 0.6072 0.2989 0.3245 0.076 Uiso calc R 1 . . H
H9B 0.5685 0.3339 0.2390 0.076 Uiso calc R 1 . . H
H9C 0.6627 0.2931 0.2422 0.076 Uiso calc R 1 . . H
C10 0.5594(6) 0.2311(6) 0.0752(5) 0.073(3) Uani d . 1 . . C
H10A 0.5400 0.2000 0.0280 0.087 Uiso calc R 1 . . H
H10B 0.6235 0.2398 0.0738 0.087 Uiso calc R 1 . . H
H10C 0.5279 0.2782 0.0716 0.087 Uiso calc R 1 . . H
C11 0.2020(5) 0.2617(5) 0.1356(4) 0.0383(19) Uani d . 1 . . C
C12 0.1342(5) 0.2049(5) 0.1394(5) 0.048(2) Uani d . 1 . . C
H12 0.1446 0.1534 0.1394 0.058 Uiso calc R 1 . . H
C13 0.0481(5) 0.2399(6) 0.1430(5) 0.055(2) Uani d . 1 . . C
H13 -0.0071 0.2152 0.1461 0.066 Uiso calc R 1 . . H
C14 0.0600(5) 0.3164(6) 0.1412(5) 0.054(2) Uani d . 1 . . C
H14 0.0139 0.3519 0.1429 0.065 Uiso calc R 1 . . H
C15 0.1552(5) 0.3328(5) 0.1361(4) 0.045(2) Uani d . 1 . . C
H15 0.1814 0.3801 0.1337 0.054 Uiso calc R 1 . . H
C16 0.2221(5) 0.2624(5) 0.3415(4) 0.042(2) Uani d . 1 . . C
C17 0.1568(5) 0.2020(5) 0.3429(5) 0.050(2) Uani d . 1 . . C
H17 0.1692 0.1510 0.3406 0.060 Uiso calc R 1 . . H
C18 0.0706(6) 0.2352(6) 0.3483(5) 0.060(3) Uani d . 1 . . C
H18 0.0159 0.2094 0.3495 0.072 Uiso calc R 1 . . H
C19 0.0804(6) 0.3134(6) 0.3516(5) 0.061(3) Uani d . 1 . . C
H19 0.0335 0.3479 0.3552 0.073 Uiso calc R 1 . . H
C20 0.1735(5) 0.3310(5) 0.3485(5) 0.055(2) Uani d . 1 . . C
H20 0.1986 0.3789 0.3506 0.065 Uiso calc R 1 . . H
C21 0.3587(5) 0.3425(4) 0.0955(5) 0.0396(19) Uani d . 1 . . C
C22 0.3167(6) 0.3845(5) 0.0288(5) 0.057(2) Uani d . 1 . . C
H22 0.2691 0.3636 -0.0040 0.069 Uiso calc R 1 . . H
C23 0.3452(7) 0.4559(6) 0.0116(7) 0.075(3) Uani d . 1 . . C
H23 0.3177 0.4822 -0.0337 0.090 Uiso calc R 1 . . H
C24 0.4144(8) 0.4895(6) 0.0609(8) 0.083(3) Uani d . 1 . . C
H24 0.4325 0.5384 0.0501 0.099 Uiso calc R 1 . . H
C25 0.4550(7) 0.4492(6) 0.1250(7) 0.075(3) Uani d . 1 . . C
H25 0.5016 0.4708 0.1585 0.090 Uiso calc R 1 . . H
C26 0.4283(5) 0.3772(5) 0.1415(5) 0.049(2) Uani d . 1 . . C
H26 0.4584 0.3508 0.1853 0.059 Uiso calc R 1 . . H
C27 0.3197(5) 0.1957(5) 0.0230(4) 0.043(2) Uani d . 1 . . C
C28 0.3507(5) 0.2245(5) -0.0529(5) 0.050(2) Uani d . 1 . . C
H28 0.3764 0.2721 -0.0538 0.059 Uiso calc R 1 . . H
C29 0.3432(6) 0.1819(6) -0.1279(5) 0.064(3) Uani d . 1 . . C
H29 0.3629 0.2019 -0.1785 0.077 Uiso calc R 1 . . H
C30 0.3075(6) 0.1119(7) -0.1271(6) 0.071(3) Uani d . 1 . . C
H30 0.3022 0.0841 -0.1771 0.085 Uiso calc R 1 . . H
C31 0.2786(6) 0.0817(5) -0.0512(6) 0.064(3) Uani d . 1 . . C
H31 0.2550 0.0333 -0.0504 0.077 Uiso calc R 1 . . H
C32 0.2850(6) 0.1231(5) 0.0222(5) 0.055(2) Uani d . 1 . . C
H32 0.2658 0.1022 0.0725 0.066 Uiso calc R 1 . . H
C33 0.3966(5) 0.3336(5) 0.3768(4) 0.042(2) Uani d . 1 . . C
C34 0.3781(6) 0.3967(5) 0.3285(5) 0.056(2) Uani d . 1 . . C
H34 0.3317 0.3956 0.2864 0.068 Uiso calc R 1 . . H
C35 0.4278(8) 0.4618(6) 0.3419(6) 0.072(3) Uani d . 1 . . C
H35 0.4133 0.5047 0.3105 0.086 Uiso calc R 1 . . H
C36 0.4987(8) 0.4628(7) 0.4019(8) 0.087(4) Uani d . 1 . . C
H36 0.5343 0.5056 0.4092 0.104 Uiso calc R 1 . . H
C37 0.5166(7) 0.4015(7) 0.4500(6) 0.075(3) Uani d . 1 . . C
H37 0.5635 0.4028 0.4915 0.090 Uiso calc R 1 . . H
C38 0.4660(5) 0.3365(5) 0.4383(5) 0.054(2) Uani d . 1 . . C
H38 0.4790 0.2947 0.4721 0.065 Uiso calc R 1 . . H
C39 0.3463(5) 0.1905(5) 0.4459(4) 0.046(2) Uani d . 1 . . C
C40 0.3617(6) 0.1143(5) 0.4451(6) 0.057(2) Uani d . 1 . . C
H40 0.3792 0.0909 0.3956 0.068 Uiso calc R 1 . . H
C41 0.3506(6) 0.0718(6) 0.5198(6) 0.073(3) Uani d . 1 . . C
H41 0.3618 0.0205 0.5203 0.087 Uiso calc R 1 . . H
C42 0.3232(7) 0.1071(8) 0.5916(6) 0.079(3) Uani d . 1 . . C
H42 0.3139 0.0789 0.6401 0.094 Uiso calc R 1 . . H
C43 0.3092(6) 0.1826(7) 0.5936(5) 0.065(3) Uani d . 1 . . C
H43 0.2926 0.2059 0.6434 0.079 Uiso calc R 1 . . H
C44 0.3202(5) 0.2244(5) 0.5197(5) 0.054(2) Uani d . 1 . . C
H44 0.3098 0.2759 0.5202 0.065 Uiso calc R 1 . . H
P3 0.80550(19) 0.09362(17) 0.23625(18) 0.0692(8) Uani d . 1 . . P
F1 0.7686(7) 0.1722(4) 0.2378(8) 0.207(5) Uani d . 1 . . F
F2 0.7490(7) 0.0775(8) 0.3119(6) 0.232(6) Uani d . 1 . . F
F3 0.8587(7) 0.1089(7) 0.1615(7) 0.229(6) Uani d . 1 . . F
F4 0.8867(6) 0.1104(6) 0.2955(7) 0.202(5) Uani d . 1 . . F
F5 0.7212(5) 0.0742(6) 0.1815(6) 0.186(4) Uani d . 1 . . F
F6 0.8387(5) 0.0111(4) 0.2351(7) 0.169(4) Uani d . 1 . . F

loop_
_atom_site_aniso_label
_atom_site_aniso_U_11
_atom_site_aniso_U_22
_atom_site_aniso_U_33
_atom_site_aniso_U_12
_atom_site_aniso_U_13
_atom_site_aniso_U_23
Rh1 0.0299(3) 0.0533(4) 0.0335(3) 0.0038(3) -0.0035(2) -0.0043(3)
Fe1 0.0286(6) 0.0624(8) 0.0356(6) -0.0002(6) 0.0001(5) -0.0015(6)
P1 0.0314(10) 0.0499(14) 0.0304(10) 0.0022(10) -0.0014(8) -0.0018(10)
P2 0.0306(10) 0.0530(14) 0.0312(10) -0.0024(10) -0.0023(8) -0.0003(10)
N1 0.044(4) 0.055(5) 0.067(5) -0.005(4) -0.004(4) 0.017(4)
N2 0.065(5) 0.044(5) 0.099(7) 0.002(5) -0.035(5) -0.023(5)
N3 0.161(12) 0.062(8) 0.295(18) -0.031(8) -0.116(11) 0.043(10)
C1 0.033(5) 0.076(7) 0.065(6) 0.013(5) -0.006(4) -0.021(5)
C2 0.037(5) 0.074(7) 0.066(6) 0.019(5) -0.012(4) 0.006(6)
C3 0.037(5) 0.087(8) 0.043(5) 0.013(5) -0.010(4) -0.008(5)
C4 0.026(4) 0.077(7) 0.047(5) 0.000(4) -0.007(4) -0.021(5)
C5 0.024(4) 0.082(7) 0.052(5) 0.015(5) 0.001(3) -0.008(5)
C6 0.074(7) 0.088(8) 0.083(7) 0.036(6) -0.014(6) -0.043(6)
C7 0.079(7) 0.093(9) 0.101(9) 0.046(7) -0.016(6) 0.001(7)
C8 0.055(6) 0.099(8) 0.052(5) 0.017(5) -0.009(4) 0.000(5)
C9 0.034(5) 0.099(8) 0.057(5) 0.000(5) -0.006(4) -0.018(5)
C10 0.038(5) 0.133(10) 0.048(5) 0.007(6) 0.012(4) -0.011(6)
C11 0.034(4) 0.058(6) 0.023(4) 0.003(4) -0.005(3) 0.004(4)
C12 0.037(4) 0.065(6) 0.042(5) 0.001(4) -0.004(4) -0.003(4)
C13 0.034(5) 0.087(8) 0.042(5) -0.021(5) -0.004(4) -0.003(5)
C14 0.036(4) 0.082(7) 0.044(5) 0.014(5) -0.001(4) 0.004(5)
C15 0.043(4) 0.054(6) 0.037(4) 0.005(4) 0.000(4) 0.001(4)
C16 0.040(4) 0.064(6) 0.021(4) 0.007(4) -0.003(3) -0.005(4)
C17 0.039(4) 0.065(6) 0.045(5) 0.001(4) 0.002(4) 0.006(4)
C18 0.041(5) 0.098(9) 0.041(5) 0.005(5) 0.013(4) 0.006(5)
C19 0.044(5) 0.095(8) 0.043(5) 0.017(6) 0.003(4) -0.015(6)
C20 0.043(5) 0.074(7) 0.047(5) 0.008(5) 0.000(4) -0.016(5)
C21 0.035(4) 0.046(5) 0.038(4) -0.003(4) 0.009(3) -0.006(4)
C22 0.062(6) 0.061(6) 0.050(5) -0.001(5) 0.004(4) -0.002(5)
C23 0.070(7) 0.078(8) 0.079(7) 0.014(6) 0.022(6) 0.027(6)
C24 0.093(9) 0.056(7) 0.103(9) -0.011(7) 0.044(7) 0.012(7)
C25 0.085(8) 0.070(8) 0.073(7) -0.039(7) 0.024(6) -0.012(6)
C26 0.050(5) 0.065(6) 0.033(4) -0.018(5) 0.001(4) -0.007(4)
C27 0.026(4) 0.069(6) 0.035(4) 0.007(4) -0.002(3) -0.003(4)
C28 0.036(4) 0.074(6) 0.038(5) 0.006(4) -0.003(4) -0.015(4)
C29 0.046(5) 0.102(8) 0.044(5) 0.000(6) 0.001(4) -0.011(6)
C30 0.056(6) 0.099(9) 0.057(6) 0.012(6) 0.004(5) -0.039(6)
C31 0.056(6) 0.064(7) 0.073(7) -0.002(5) -0.001(5) -0.027(6)
C32 0.063(6) 0.056(6) 0.047(5) 0.003(5) 0.003(4) -0.005(5)
C33 0.045(4) 0.055(6) 0.027(4) -0.007(4) 0.007(3) -0.010(4)
C34 0.056(6) 0.067(7) 0.047(5) 0.001(5) 0.018(4) -0.008(5)
C35 0.097(8) 0.052(7) 0.067(7) -0.014(6) 0.009(6) 0.001(5)
C36 0.088(9) 0.093(10) 0.082(8) -0.037(7) 0.029(7) -0.034(7)
C37 0.063(6) 0.110(10) 0.053(6) -0.032(7) 0.001(5) -0.023(7)
C38 0.046(5) 0.064(7) 0.050(5) -0.001(4) -0.014(4) -0.013(4)
C39 0.037(4) 0.070(6) 0.029(4) -0.005(5) -0.009(3) 0.003(4)
C40 0.055(5) 0.063(7) 0.052(5) -0.007(5) -0.011(4) 0.013(5)
C41 0.074(7) 0.067(7) 0.074(7) -0.014(6) -0.025(6) 0.017(6)
C42 0.066(7) 0.116(11) 0.053(6) -0.028(7) -0.016(5) 0.033(7)
C43 0.056(6) 0.098(9) 0.043(5) -0.003(6) 0.006(4) -0.001(6)
C44 0.052(5) 0.076(7) 0.035(5) -0.002(5) 0.000(4) 0.009(5)
P3 0.0599(16) 0.075(2) 0.0726(18) 0.0056(15) 0.0058(14) -0.0193(15)
F1 0.206(10) 0.077(6) 0.337(15) 0.040(6) 0.011(10) -0.040(8)
F2 0.179(10) 0.363(17) 0.162(9) 0.068(10) 0.083(8) 0.086(10)
F3 0.193(10) 0.313(15) 0.192(10) 0.093(10) 0.125(9) 0.103(10)
F4 0.128(7) 0.228(11) 0.240(11) -0.038(7) -0.089(8) -0.042(9)
F5 0.118(6) 0.230(11) 0.203(10) 0.029(7) -0.077(7) -0.082(8)
F6 0.112(6) 0.093(6) 0.303(12) 0.033(5) 0.005(7) -0.016(7)

loop_
_atom_type_symbol
_atom_type_description
_atom_type_scat_dispersion_real
_atom_type_scat_dispersion_imag
_atom_type_scat_source
C C 0.0033 0.0016 'International Tables Vol C Tables 4.2.6.8 and 6.1.1.4'
H H 0.0000 0.0000 'International Tables Vol C Tables 4.2.6.8 and 6.1.1.4'
N N 0.0061 0.0033 'International Tables Vol C Tables 4.2.6.8 and 6.1.1.4'
F F 0.0171 0.0103 'International Tables Vol C Tables 4.2.6.8 and 6.1.1.4'
P P 0.1023 0.0942 'International Tables Vol C Tables 4.2.6.8 and 6.1.1.4'
Fe Fe 0.3463 0.8444 'International Tables Vol C Tables 4.2.6.8 and 6.1.1.4'
Rh Rh -1.1178 0.9187 'International Tables Vol C Tables 4.2.6.8 and 6.1.1.4'

loop_
_geom_angle_atom_site_label_1
_geom_angle_atom_site_label_2
_geom_angle_atom_site_label_3
_geom_angle
_geom_angle_publ_flag
N1 Rh1 C1 101.4(3) ?
N1 Rh1 C4 158.5(3) ?
C1 Rh1 C4 62.2(3) ?
N1 Rh1 C2 97.3(3) ?
C1 Rh1 C2 37.7(3) ?
C4 Rh1 C2 61.2(3) ?
N1 Rh1 C5 135.0(3) ?
C1 Rh1 C5 37.1(3) ?
C4 Rh1 C5 36.7(3) ?
C2 Rh1 C5 61.4(3) ?
N1 Rh1 C3 124.1(3) ?
C1 Rh1 C3 61.6(3) ?
C4 Rh1 C3 37.2(3) ?
C2 Rh1 C3 35.5(3) ?
C5 Rh1 C3 61.1(3) ?
N1 Rh1 P2 85.5(2) yes
C1 Rh1 P2 157.0(2) ?
C4 Rh1 P2 104.7(2) ?
C2 Rh1 P2 120.2(2) ?
C5 Rh1 P2 139.3(2) ?
C3 Rh1 P2 96.3(2) ?
N1 Rh1 P1 82.3(2) yes
C1 Rh1 P1 106.4(2) ?
C4 Rh1 P1 114.6(3) ?
C2 Rh1 P1 143.6(2) ?
C5 Rh1 P1 93.3(2) ?
C3 Rh1 P1 151.6(3) ?
P2 Rh1 P1 96.19(7) yes
C16 Fe1 C12 122.6(3) ?
C16 Fe1 C17 42.0(3) ?
C12 Fe1 C17 104.8(3) ?
C16 Fe1 C11 106.7(3) ?
C12 Fe1 C11 41.3(3) ?
C17 Fe1 C11 120.6(3) ?
C16 Fe1 C13 158.9(4) ?
C12 Fe1 C13 41.0(3) ?
C17 Fe1 C13 120.8(4) ?
C11 Fe1 C13 69.4(3) ?
C16 Fe1 C18 69.2(3) ?
C12 Fe1 C18 119.7(4) ?
C17 Fe1 C18 40.6(3) ?
C11 Fe1 C18 156.1(4) ?
C13 Fe1 C18 105.5(4) ?
C16 Fe1 C14 160.3(4) ?
C12 Fe1 C14 68.1(3) ?
C17 Fe1 C14 156.8(4) ?
C11 Fe1 C14 69.5(3) ?
C13 Fe1 C14 39.5(3) ?
C18 Fe1 C14 122.2(3) ?
C16 Fe1 C20 41.2(3) ?
C12 Fe1 C20 161.0(3) ?
C17 Fe1 C20 69.3(4) ?
C11 Fe1 C20 125.1(3) ?
C13 Fe1 C20 157.5(4) ?
C18 Fe1 C20 68.2(4) ?
C14 Fe1 C20 124.2(4) ?
C16 Fe1 C19 68.9(3) ?
C12 Fe1 C19 155.8(4) ?
C17 Fe1 C19 68.5(4) ?
C11 Fe1 C19 162.1(4) ?
C13 Fe1 C19 121.0(3) ?
C18 Fe1 C19 40.2(4) ?
C14 Fe1 C19 108.5(4) ?
C20 Fe1 C19 40.4(3) ?
C16 Fe1 C15 123.2(3) ?
C12 Fe1 C15 69.0(3) ?
C17 Fe1 C15 158.9(3) ?
C11 Fe1 C15 41.5(3) ?
C13 Fe1 C15 68.6(3) ?
C18 Fe1 C15 160.1(3) ?
C14 Fe1 C15 41.3(3) ?
C20 Fe1 C15 109.6(3) ?
C19 Fe1 C15 125.3(4) ?
C21 P1 C11 102.6(4) ?
C21 P1 C27 105.7(4) ?
C11 P1 C27 100.1(3) ?
C21 P1 Rh1 116.8(3) ?
C11 P1 Rh1 118.9(2) ?
C27 P1 Rh1 110.6(3) ?
C16 P2 C33 106.0(4) ?
C16 P2 C39 96.5(3) ?
C33 P2 C39 104.3(4) ?
C16 P2 Rh1 119.1(2) ?
C33 P2 Rh1 113.4(2) ?
C39 P2 Rh1 115.3(3) ?
N2 N1 Rh1 127.6(7) yes
N1 N2 N3 174.3(13) yes
C5 C1 C2 106.7(8) ?
C5 C1 C6 127.0(9) ?
C2 C1 C6 125.1(10) ?
C5 C1 Rh1 73.1(5) ?
C2 C1 Rh1 72.4(5) ?
C6 C1 Rh1 129.5(6) ?
C3 C2 C1 109.0(9) ?
C3 C2 C7 126.5(9) ?
C1 C2 C7 124.1(10) ?
C3 C2 Rh1 73.0(5) ?
C1 C2 Rh1 69.9(5) ?
C7 C2 Rh1 129.1(7) ?
C2 C3 C4 108.5(8) ?
C2 C3 C8 127.1(9) ?
C4 C3 C8 123.3(9) ?
C2 C3 Rh1 71.4(5) ?
C4 C3 Rh1 70.6(4) ?
C8 C3 Rh1 133.1(6) ?
C5 C4 C3 107.2(8) ?
C5 C4 C9 126.0(9) ?
C3 C4 C9 125.1(7) ?
C5 C4 Rh1 72.1(4) ?
C3 C4 Rh1 72.2(5) ?
C9 C4 Rh1 132.8(6) ?
C4 C5 C1 108.4(8) ?
C4 C5 C10 126.3(9) ?
C1 C5 C10 124.7(8) ?
C4 C5 Rh1 71.2(4) ?
C1 C5 Rh1 69.8(5) ?
C10 C5 Rh1 131.6(5) ?
C1 C6 H6A 109.5 ?
C1 C6 H6B 109.5 ?
H6A C6 H6B 109.5 ?
C1 C6 H6C 109.5 ?
H6A C6 H6C 109.5 ?
H6B C6 H6C 109.5 ?
C2 C7 H7A 109.5 ?
C2 C7 H7B 109.5 ?
H7A C7 H7B 109.5 ?
C2 C7 H7C 109.5 ?
H7A C7 H7C 109.5 ?
H7B C7 H7C 109.5 ?
C3 C8 H8A 109.5 ?
C3 C8 H8B 109.5 ?
H8A C8 H8B 109.5 ?
C3 C8 H8C 109.5 ?
H8A C8 H8C 109.5 ?
H8B C8 H8C 109.5 ?
C4 C9 H9A 109.5 ?
C4 C9 H9B 109.5 ?
H9A C9 H9B 109.5 ?
C4 C9 H9C 109.5 ?
H9A C9 H9C 109.5 ?
H9B C9 H9C 109.5 ?
C5 C10 H10A 109.5 ?
C5 C10 H10B 109.5 ?
H10A C10 H10B 109.5 ?
C5 C10 H10C 109.5 ?
H10A C10 H10C 109.5 ?
H10B C10 H10C 109.5 ?
C12 C11 C15 106.6(6) ?
C12 C11 P1 127.8(6) ?
C15 C11 P1 125.4(6) ?
C12 C11 Fe1 68.9(4) ?
C15 C11 Fe1 69.8(4) ?
P1 C11 Fe1 130.3(4) ?
C13 C12 C11 108.7(8) ?
C13 C12 Fe1 70.0(5) ?
C11 C12 Fe1 69.8(4) ?
C13 C12 H12 125.7 ?
C11 C12 H12 125.7 ?
Fe1 C12 H12 126.2 ?
C14 C13 C12 108.7(7) ?
C14 C13 Fe1 70.5(5) ?
C12 C13 Fe1 69.0(4) ?
C14 C13 H13 125.7 ?
C12 C13 H13 125.7 ?
Fe1 C13 H13 126.4 ?
C13 C14 C15 109.1(8) ?
C13 C14 Fe1 70.0(5) ?
C15 C14 Fe1 69.6(4) ?
C13 C14 H14 125.4 ?
C15 C14 H14 125.4 ?
Fe1 C14 H14 126.6 ?
C14 C15 C11 106.9(8) ?
C14 C15 Fe1 69.1(5) ?
C11 C15 Fe1 68.7(4) ?
C14 C15 H15 126.5 ?
C11 C15 H15 126.5 ?
Fe1 C15 H15 127.2 ?
C20 C16 C17 107.4(7) ?
C20 C16 P2 130.0(6) ?
C17 C16 P2 121.9(6) ?
C20 C16 Fe1 70.7(4) ?
C17 C16 Fe1 69.7(4) ?
P2 C16 Fe1 132.0(4) ?
C18 C17 C16 107.0(8) ?
C18 C17 Fe1 69.9(5) ?
C16 C17 Fe1 68.3(4) ?
C18 C17 H17 126.5 ?
C16 C17 H17 126.5 ?
Fe1 C17 H17 126.8 ?
C19 C18 C17 109.1(8) ?
C19 C18 Fe1 70.3(5) ?
C17 C18 Fe1 69.5(5) ?
C19 C18 H18 125.4 ?
C17 C18 H18 125.4 ?
Fe1 C18 H18 126.4 ?
C18 C19 C20 108.6(8) ?
C18 C19 Fe1 69.4(5) ?
C20 C19 Fe1 69.8(4) ?
C18 C19 H19 125.7 ?
C20 C19 H19 125.7 ?
Fe1 C19 H19 126.7 ?
C19 C20 C16 107.8(8) ?
C19 C20 Fe1 69.8(5) ?
C16 C20 Fe1 68.1(4) ?
C19 C20 H20 126.1 ?
C16 C20 H20 126.1 ?
Fe1 C20 H20 127.6 ?
C26 C21 C22 116.4(8) ?
C26 C21 P1 120.7(6) ?
C22 C21 P1 122.8(6) ?
C23 C22 C21 120.8(9) ?
C23 C22 H22 119.6 ?
C21 C22 H22 119.6 ?
C22 C23 C24 121.0(10) ?
C22 C23 H23 119.5 ?
C24 C23 H23 119.5 ?
C25 C24 C23 118.3(10) ?
C25 C24 H24 120.8 ?
C23 C24 H24 120.8 ?
C24 C25 C26 121.1(10) ?
C24 C25 H25 119.4 ?
C26 C25 H25 119.4 ?
C25 C26 C21 122.3(9) ?
C25 C26 H26 118.8 ?
C21 C26 H26 118.8 ?
C32 C27 C28 118.0(7) ?
C32 C27 P1 119.0(6) ?
C28 C27 P1 123.0(7) ?
C27 C28 C29 120.3(9) ?
C27 C28 H28 119.8 ?
C29 C28 H28 119.8 ?
C30 C29 C28 120.3(9) ?
C30 C29 H29 119.8 ?
C28 C29 H29 119.8 ?
C29 C30 C31 119.9(9) ?
C29 C30 H30 120.0 ?
C31 C30 H30 120.0 ?
C32 C31 C30 120.1(9) ?
C32 C31 H31 120.0 ?
C30 C31 H31 120.0 ?
C31 C32 C27 121.3(8) ?
C31 C32 H32 119.4 ?
C27 C32 H32 119.4 ?
C38 C33 C34 118.6(8) ?
C38 C33 P2 120.9(7) ?
C34 C33 P2 119.6(6) ?
C33 C34 C35 120.7(9) ?
C33 C34 H34 119.7 ?
C35 C34 H34 119.7 ?
C36 C35 C34 119.7(10) ?
C36 C35 H35 120.1 ?
C34 C35 H35 120.1 ?
C37 C36 C35 119.8(11) ?
C37 C36 H36 120.1 ?
C35 C36 H36 120.1 ?
C36 C37 C38 120.9(10) ?
C36 C37 H37 119.6 ?
C38 C37 H37 119.6 ?
C33 C38 C37 120.2(9) ?
C33 C38 H38 119.9 ?
C37 C38 H38 119.9 ?
C40 C39 C44 119.6(8) ?
C40 C39 P2 120.7(6) ?
C44 C39 P2 119.1(7) ?
C39 C40 C41 119.6(9) ?
C39 C40 H40 120.2 ?
C41 C40 H40 120.2 ?
C42 C41 C40 119.2(10) ?
C42 C41 H41 120.4 ?
C40 C41 H41 120.4 ?
C43 C42 C41 121.6(10) ?
C43 C42 H42 119.2 ?
C41 C42 H42 119.2 ?
C42 C43 C44 119.0(9) ?
C42 C43 H43 120.5 ?
C44 C43 H43 120.5 ?
C39 C44 C43 120.9(9) ?
C39 C44 H44 119.5 ?
C43 C44 H44 119.5 ?
F3 P3 F1 92.7(7) ?
F3 P3 F2 178.8(8) ?
F1 P3 F2 87.2(7) ?
F3 P3 F4 91.0(7) ?
F1 P3 F4 94.7(6) ?
F2 P3 F4 90.2(7) ?
F3 P3 F5 92.5(7) ?
F1 P3 F5 86.3(6) ?
F2 P3 F5 86.3(6) ?
F4 P3 F5 176.3(7) ?
F3 P3 F6 89.2(6) ?
F1 P3 F6 177.2(6) ?
F2 P3 F6 90.8(6) ?
F4 P3 F6 87.3(6) ?
F5 P3 F6 91.6(5) ?

loop_
_geom_bond_atom_site_label_1
_geom_bond_atom_site_label_2
_geom_bond_site_symmetry_2
_geom_bond_distance
_geom_bond_publ_flag
Rh1 N1 . 2.111(7) yes
Rh1 C1 . 2.211(8) ?
Rh1 C4 . 2.243(8) ?
Rh1 C2 . 2.244(9) ?
Rh1 C5 . 2.254(7) ?
Rh1 C3 . 2.264(8) ?
Rh1 P2 . 2.366(2) yes
Rh1 P1 . 2.373(2) yes
Fe1 C16 . 2.009(7) ?
Fe1 C12 . 2.018(8) ?
Fe1 C17 . 2.027(8) ?
Fe1 C11 . 2.029(7) ?
Fe1 C13 . 2.031(8) ?
Fe1 C18 . 2.032(8) ?
Fe1 C14 . 2.038(8) ?
Fe1 C20 . 2.044(8) ?
Fe1 C19 . 2.044(8) ?
Fe1 C15 . 2.044(8) ?
P1 C21 . 1.802(8) ?
P1 C11 . 1.812(7) ?
P1 C27 . 1.837(8) ?
P2 C16 . 1.815(7) ?
P2 C33 . 1.818(8) ?
P2 C39 . 1.836(8) ?
N1 N2 . 1.114(10) yes
N2 N3 . 1.155(12) yes
C1 C5 . 1.420(12) ?
C1 C2 . 1.440(12) ?
C1 C6 . 1.496(12) ?
C2 C3 . 1.376(12) ?
C2 C7 . 1.484(13) ?
C3 C4 . 1.437(12) ?
C3 C8 . 1.512(10) ?
C4 C5 . 1.416(10) ?
C4 C9 . 1.505(11) ?
C5 C10 . 1.526(11) ?
C6 H6A . 0.9600 ?
C6 H6B . 0.9600 ?
C6 H6C . 0.9600 ?
C7 H7A . 0.9600 ?
C7 H7B . 0.9600 ?
C7 H7C . 0.9600 ?
C8 H8A . 0.9600 ?
C8 H8B . 0.9600 ?
C8 H8C . 0.9600 ?
C9 H9A . 0.9600 ?
C9 H9B . 0.9600 ?
C9 H9C . 0.9600 ?
C10 H10A . 0.9600 ?
C10 H10B . 0.9600 ?
C10 H10C . 0.9600 ?
C11 C12 . 1.428(10) ?
C11 C15 . 1.444(10) ?
C12 C13 . 1.418(11) ?
C12 H12 . 0.9300 ?
C13 C14 . 1.376(12) ?
C13 H13 . 0.9300 ?
C14 C15 . 1.440(10) ?
C14 H14 . 0.9300 ?
C15 H15 . 0.9300 ?
C16 C20 . 1.426(11) ?
C16 C17 . 1.446(11) ?
C17 C18 . 1.409(11) ?
C17 H17 . 0.9300 ?
C18 C19 . 1.402(13) ?
C18 H18 . 0.9300 ?
C19 C20 . 1.413(11) ?
C19 H19 . 0.9300 ?
C20 H20 . 0.9300 ?
C21 C26 . 1.376(10) ?
C21 C22 . 1.410(11) ?
C22 C23 . 1.371(12) ?
C22 H22 . 0.9300 ?
C23 C24 . 1.390(14) ?
C23 H23 . 0.9300 ?
C24 C25 . 1.356(14) ?
C24 H24 . 0.9300 ?
C25 C26 . 1.371(12) ?
C25 H25 . 0.9300 ?
C26 H26 . 0.9300 ?
C27 C32 . 1.393(11) ?
C27 C28 . 1.396(10) ?
C28 C29 . 1.403(11) ?
C28 H28 . 0.9300 ?
C29 C30 . 1.355(13) ?
C29 H29 . 0.9300 ?
C30 C31 . 1.395(13) ?
C30 H30 . 0.9300 ?
C31 C32 . 1.370(11) ?
C31 H31 . 0.9300 ?
C32 H32 . 0.9300 ?
C33 C38 . 1.376(10) ?
C33 C34 . 1.379(11) ?
C34 C35 . 1.384(12) ?
C34 H34 . 0.9300 ?
C35 C36 . 1.377(14) ?
C35 H35 . 0.9300 ?
C36 C37 . 1.349(14) ?
C36 H36 . 0.9300 ?
C37 C38 . 1.385(12) ?
C37 H37 . 0.9300 ?
C38 H38 . 0.9300 ?
C39 C40 . 1.377(11) ?
C39 C44 . 1.380(10) ?
C40 C41 . 1.415(12) ?
C40 H40 . 0.9300 ?
C41 C42 . 1.371(14) ?
C41 H41 . 0.9300 ?
C42 C43 . 1.361(13) ?
C42 H42 . 0.9300 ?
C43 C44 . 1.398(11) ?
C43 H43 . 0.9300 ?
C44 H44 . 0.9300 ?
P3 F3 . 1.470(8) ?
P3 F1 . 1.504(8) ?
P3 F2 . 1.512(9) ?
P3 F4 . 1.513(8) ?
P3 F5 . 1.520(7) ?
P3 F6 . 1.552(8) ?
